data_7106733
loop_
_publ_author_name
'Marisa J. Monreal'
'Saeed I. Khan'
'Jaqueline L. Kiplinger'
'Paula L. Diaconescu'

_publ_section_title
;
 Molecular quadrangle formation from a diuranium
 m-e<sup>6</sup>,e<sup>6</sup>-toluene complex
;
_journal_name_full Chem.Commun.
_journal_page_first 9119
_journal_paper_doi 10.1039/c1cc12367j
_journal_volume 47
_journal_year 2011
_chemical_formula_moiety 'C51 H84 Fe2 N4 Si4 U2'
_chemical_formula_sum 'C51 H84 Fe2 N4 Si4 U2'
_chemical_formula_weight 1453.34
_chemical_name_systematic
;
?
;
_space_group_IT_number 2
_symmetry_cell_setting triclinic
_symmetry_space_group_name_Hall '-P 1'
_symmetry_space_group_name_H-M 'P -1'
_atom_sites_solution_hydrogens geom
_atom_sites_solution_primary direct
_atom_sites_solution_secondary difmap
_audit_creation_method SHELXL-97
_cell_angle_alpha 91.4720(10)
_cell_angle_beta 118.8930(10)
_cell_angle_gamma 100.7300(10)
_cell_formula_units_Z 2
_cell_length_a 14.3594(14)
_cell_length_b 14.9877(14)
_cell_length_c 15.2355(15)
_cell_measurement_reflns_used 4517
_cell_measurement_temperature 296(2)
_cell_measurement_theta_max 27.99
_cell_measurement_theta_min 3.83
_cell_volume 2795.0(5)
_computing_cell_refinement 'Bruker SAINT'
_computing_data_collection 'Bruker APEX2'
_computing_data_reduction 'Bruker SAINT'
_computing_molecular_graphics 'Bruker SHELXTL'
_computing_publication_material 'Bruker SHELXTL'
_computing_structure_refinement 'SHELXL-97 (Sheldrick, 2008)'
_computing_structure_solution 'SHELXS-97 (Sheldrick, 2008)'
_diffrn_ambient_temperature 296(2)
_diffrn_measured_fraction_theta_full 0.988
_diffrn_measured_fraction_theta_max 0.977
_diffrn_measurement_device_type 'Bruker APEX-II CCD'
_diffrn_measurement_method '\f and \w scans'
_diffrn_radiation_monochromator graphite
_diffrn_radiation_source 'fine-focus sealed tube'
_diffrn_radiation_type MoK\a
_diffrn_radiation_wavelength 0.71073
_diffrn_reflns_av_R_equivalents 0.0000
_diffrn_reflns_av_sigmaI/netI 0.1095
_diffrn_reflns_limit_h_max 16
_diffrn_reflns_limit_h_min -19
_diffrn_reflns_limit_k_max 20
_diffrn_reflns_limit_k_min -20
_diffrn_reflns_limit_l_max 20
_diffrn_reflns_limit_l_min 0
_diffrn_reflns_number 23597
_diffrn_reflns_theta_full 25.00
_diffrn_reflns_theta_max 28.32
_diffrn_reflns_theta_min 3.83
_exptl_absorpt_coefficient_mu 6.407
_exptl_absorpt_correction_T_max 0.7400
_exptl_absorpt_correction_T_min 0.4973
_exptl_absorpt_correction_type multi-scan
_exptl_absorpt_process_details 'Twinabs (Bruker)'
_exptl_crystal_colour red
_exptl_crystal_density_diffrn 1.727
_exptl_crystal_density_method 'not measured'
_exptl_crystal_description prism
_exptl_crystal_F_000 1420
_exptl_crystal_size_max 0.25
_exptl_crystal_size_mid 0.10
_exptl_crystal_size_min 0.05
_refine_diff_density_max 2.011
_refine_diff_density_min -1.628
_refine_diff_density_rms 0.264
_refine_ls_extinction_method none
_refine_ls_goodness_of_fit_ref 1.003
_refine_ls_hydrogen_treatment constr
_refine_ls_matrix_type full
_refine_ls_number_parameters 590
_refine_ls_number_reflns 23597
_refine_ls_number_restraints 6
_refine_ls_restrained_S_all 1.004
_refine_ls_R_factor_all 0.0984
_refine_ls_R_factor_gt 0.0522
_refine_ls_shift/su_max 0.002
_refine_ls_shift/su_mean 0.000
_refine_ls_structure_factor_coef Fsqd
_refine_ls_weighting_details 'calc w=1/[\s^2^(Fo^2^)+(0.0357P)^2^+0.0000P] where P=(Fo^2^+2Fc^2^)/3'
_refine_ls_weighting_scheme calc
_refine_ls_wR_factor_gt 0.0931
_refine_ls_wR_factor_ref 0.1098
_reflns_number_gt 15546
_reflns_number_total 23597
_reflns_threshold_expression >2sigma(I)
_cod_data_source_file c1cc12367j.txt
_cod_data_source_block 1
_cod_original_sg_symbol_H-M P-1
_cod_database_code 7106733

loop_
_symmetry_equiv_pos_as_xyz
'x, y, z'
'-x, -y, -z'

loop_
_atom_site_label
_atom_site_type_symbol
_atom_site_fract_x
_atom_site_fract_y
_atom_site_fract_z
_atom_site_U_iso_or_equiv
_atom_site_adp_type
_atom_site_occupancy
_atom_site_symmetry_multiplicity
_atom_site_calc_flag
_atom_site_refinement_flags
_atom_site_disorder_assembly
_atom_site_disorder_group
U1 U 0.34034(2) 0.723166(17) 0.438837(18) 0.01578(7) Uani 1 1 d . . .
U2 U 0.31964(2) 0.712541(17) 0.149733(18) 0.01604(7) Uani 1 1 d . . .
Fe1 Fe 0.26233(8) 0.56212(6) -0.02583(7) 0.0174(2) Uani 1 1 d . . .
Fe2 Fe 0.51508(7) 0.77825(6) 0.66520(7) 0.0168(2) Uani 1 1 d . . .
Si1 Si 0.10469(16) 0.81566(13) -0.04937(14) 0.0205(4) Uani 1 1 d . . .
Si2 Si 0.52531(17) 0.82521(13) 0.09100(14) 0.0228(4) Uani 1 1 d . . .
Si3 Si 0.22720(15) 0.53808(13) 0.53704(14) 0.0204(4) Uani 1 1 d . . .
Si4 Si 0.18329(15) 0.87178(13) 0.49113(15) 0.0208(4) Uani 1 1 d . . .
N1 N 0.1722(4) 0.7304(4) 0.0016(4) 0.0179(12) Uani 1 1 d . . .
N2 N 0.4605(4) 0.7273(4) 0.1128(4) 0.0181(12) Uani 1 1 d . . .
N3 N 0.2968(4) 0.8332(4) 0.5104(4) 0.0185(12) Uani 1 1 d . . .
N4 N 0.3361(4) 0.6016(4) 0.5313(4) 0.0168(12) Uani 1 1 d . . .
C1 C 0.3635(5) 0.8149(5) 0.3044(5) 0.0197(15) Uani 1 1 d . . .
H1 H 0.3847 0.8779 0.3069 0.024 Uiso 1 1 calc R . .
C2 C 0.2499(5) 0.7707(4) 0.2614(5) 0.0187(14) Uani 1 1 d . . .
H2 H 0.1980 0.8061 0.2409 0.022 Uiso 1 1 calc R . .
C3 C 0.2155(5) 0.6726(5) 0.2498(5) 0.0223(16) Uani 1 1 d . . .
H3 H 0.1424 0.6453 0.2262 0.027 Uiso 1 1 calc R . .
C4 C 0.2951(6) 0.6153(5) 0.2752(5) 0.0213(16) Uani 1 1 d . . .
C5 C 0.4093(6) 0.6608(5) 0.3272(5) 0.0226(16) Uani 1 1 d . . .
H5 H 0.4613 0.6255 0.3506 0.027 Uiso 1 1 calc R . .
C6 C 0.4456(6) 0.7590(5) 0.3442(5) 0.0215(16) Uani 1 1 d . . .
H6 H 0.5197 0.7867 0.3797 0.026 Uiso 1 1 calc R . .
C7 C 0.4075(5) 0.5587(4) 0.1052(5) 0.0199(15) Uani 1 1 d . . .
H7 H 0.4172 0.5584 0.1701 0.024 Uiso 1 1 calc R . .
C8 C 0.4275(5) 0.6383(5) 0.0617(5) 0.0186(15) Uani 1 1 d . . .
C9 C 0.3986(6) 0.6070(5) -0.0396(5) 0.0237(16) Uani 1 1 d . . .
H9 H 0.4005 0.6441 -0.0870 0.028 Uiso 1 1 calc R . .
C10 C 0.3663(6) 0.5100(5) -0.0559(5) 0.0234(16) Uani 1 1 d . . .
H10 H 0.3461 0.4725 -0.1147 0.028 Uiso 1 1 calc R . .
C11 C 0.3704(6) 0.4803(5) 0.0327(5) 0.0233(16) Uani 1 1 d . . .
H11 H 0.3519 0.4198 0.0421 0.028 Uiso 1 1 calc R . .
C12 C 0.1470(5) 0.6423(4) -0.0487(5) 0.0162(14) Uani 1 1 d . . .
C13 C 0.1468(5) 0.6145(5) -0.1402(5) 0.0212(15) Uani 1 1 d . . .
H13 H 0.1613 0.6537 -0.1807 0.025 Uiso 1 1 calc R . .
C14 C 0.1207(6) 0.5172(5) -0.1580(5) 0.0269(17) Uani 1 1 d . . .
H14 H 0.1125 0.4819 -0.2134 0.032 Uiso 1 1 calc R . .
C15 C 0.1091(5) 0.4829(5) -0.0774(5) 0.0252(16) Uani 1 1 d . . .
H15 H 0.0930 0.4213 -0.0706 0.030 Uiso 1 1 calc R . .
C16 C 0.1262(5) 0.5577(5) -0.0089(5) 0.0209(15) Uani 1 1 d . . .
H16 H 0.1245 0.5538 0.0512 0.025 Uiso 1 1 calc R . .
C17 C 0.4423(5) 0.6361(4) 0.6116(5) 0.0149(14) Uani 1 1 d . . .
C18 C 0.5337(5) 0.6655(5) 0.5969(5) 0.0207(15) Uani 1 1 d . . .
H18 H 0.5324 0.6621 0.5353 0.025 Uiso 1 1 calc R . .
C19 C 0.6276(5) 0.7013(5) 0.6937(5) 0.0226(16) Uani 1 1 d . . .
H19 H 0.6984 0.7238 0.7062 0.027 Uiso 1 1 calc R . .
C20 C 0.5941(5) 0.6964(5) 0.7661(5) 0.0230(16) Uani 1 1 d . . .
H20 H 0.6396 0.7151 0.8352 0.028 Uiso 1 1 calc R . .
C21 C 0.4798(6) 0.6586(4) 0.7179(5) 0.0224(15) Uani 1 1 d . . .
H21 H 0.4373 0.6499 0.7489 0.027 Uiso 1 1 calc R . .
C22 C 0.5000(6) 0.8943(4) 0.5905(5) 0.0216(15) Uani 1 1 d . . .
H22 H 0.5036 0.9004 0.5315 0.026 Uiso 1 1 calc R . .
C23 C 0.5916(6) 0.9134(4) 0.6910(5) 0.0225(16) Uani 1 1 d . . .
H23 H 0.6644 0.9344 0.7090 0.027 Uiso 1 1 calc R . .
C24 C 0.5508(6) 0.8943(5) 0.7573(5) 0.0271(17) Uani 1 1 d . . .
H24 H 0.5928 0.9022 0.8274 0.033 Uiso 1 1 calc R . .
C25 C 0.4358(5) 0.8612(4) 0.7011(5) 0.0201(15) Uani 1 1 d . . .
H25 H 0.3908 0.8413 0.7279 0.024 Uiso 1 1 calc R . .
C26 C 0.4007(5) 0.8637(4) 0.5950(5) 0.0152(14) Uani 1 1 d . . .
C27 C 0.1924(6) 0.9240(5) 0.0371(6) 0.0295(18) Uani 1 1 d . . .
H27A H 0.2079 0.9160 0.1048 0.044 Uiso 1 1 calc R . .
H27B H 0.1547 0.9728 0.0155 0.044 Uiso 1 1 calc R . .
H27C H 0.2595 0.9390 0.0356 0.044 Uiso 1 1 calc R . .
C28 C 0.0830(6) 0.8296(5) -0.1794(5) 0.0349(19) Uani 1 1 d . . .
H28A H 0.1517 0.8380 -0.1780 0.052 Uiso 1 1 calc R . .
H28B H 0.0526 0.8820 -0.2015 0.052 Uiso 1 1 calc R . .
H28C H 0.0337 0.7758 -0.2254 0.052 Uiso 1 1 calc R . .
C29 C -0.0346(6) 0.7909(5) -0.0571(5) 0.0269(17) Uani 1 1 d . . .
C30 C -0.0974(6) 0.6946(5) -0.1100(6) 0.0308(18) Uani 1 1 d . . .
H30A H -0.0577 0.6512 -0.0722 0.046 Uiso 1 1 calc R . .
H30B H -0.1067 0.6885 -0.1768 0.046 Uiso 1 1 calc R . .
H30C H -0.1678 0.6831 -0.1145 0.046 Uiso 1 1 calc R . .
C31 C -0.0999(6) 0.8619(5) -0.1150(6) 0.039(2) Uani 1 1 d . . .
H31A H -0.1157 0.8543 -0.1840 0.058 Uiso 1 1 calc R . .
H31B H -0.0574 0.9227 -0.0835 0.058 Uiso 1 1 calc R . .
H31C H -0.1670 0.8525 -0.1135 0.058 Uiso 1 1 calc R . .
C32 C -0.0208(6) 0.7996(6) 0.0499(6) 0.038(2) Uani 1 1 d . . .
H32A H -0.0906 0.7786 0.0454 0.057 Uiso 1 1 calc R . .
H32B H 0.0085 0.8625 0.0801 0.057 Uiso 1 1 calc R . .
H32C H 0.0281 0.7629 0.0908 0.057 Uiso 1 1 calc R . .
C33 C 0.1718(7) 0.8820(6) 0.6077(6) 0.038(2) Uani 1 1 d . . .
H33A H 0.1722 0.8242 0.6333 0.056 Uiso 1 1 calc R . .
H33B H 0.1048 0.8993 0.5917 0.056 Uiso 1 1 calc R . .
H33C H 0.2324 0.9278 0.6579 0.056 Uiso 1 1 calc R . .
C34 C 0.0636(6) 0.7858(5) 0.3920(6) 0.037(2) Uani 1 1 d . . .
H34A H 0.0746 0.7743 0.3358 0.055 Uiso 1 1 calc R . .
H34B H -0.0012 0.8090 0.3695 0.055 Uiso 1 1 calc R . .
H34C H 0.0555 0.7299 0.4195 0.055 Uiso 1 1 calc R . .
C35 C 0.1840(6) 0.9874(5) 0.4426(5) 0.0247(16) Uani 1 1 d . . .
C36 C 0.0921(6) 1.0287(5) 0.4397(6) 0.034(2) Uani 1 1 d . . .
H36A H 0.1058 1.0423 0.5074 0.051 Uiso 1 1 calc R . .
H36B H 0.0233 0.9855 0.4009 0.051 Uiso 1 1 calc R . .
H36C H 0.0898 1.0840 0.4091 0.051 Uiso 1 1 calc R . .
C37 C 0.1635(7) 0.9749(5) 0.3337(5) 0.035(2) Uani 1 1 d . . .
H37A H 0.1660 1.0334 0.3098 0.053 Uiso 1 1 calc R . .
H37B H 0.0930 0.9353 0.2909 0.053 Uiso 1 1 calc R . .
H37C H 0.2188 0.9482 0.3326 0.053 Uiso 1 1 calc R . .
C38 C 0.2028(6) 0.5933(5) 0.6339(5) 0.0321(18) Uani 1 1 d . . .
H38A H 0.2522 0.5805 0.6998 0.048 Uiso 1 1 calc R . .
H38B H 0.1289 0.5693 0.6184 0.048 Uiso 1 1 calc R . .
H38C H 0.2147 0.6584 0.6329 0.048 Uiso 1 1 calc R . .
C39 C 0.2447(5) 0.4173(5) 0.5647(5) 0.0206(15) Uani 1 1 d . . .
C40 C 0.1457(6) 0.3616(5) 0.5685(7) 0.043(2) Uani 1 1 d . . .
H40A H 0.1575 0.3020 0.5858 0.065 Uiso 1 1 calc R . .
H40B H 0.0814 0.3553 0.5035 0.065 Uiso 1 1 calc R . .
H40C H 0.1363 0.3928 0.6185 0.065 Uiso 1 1 calc R . .
C41 C 0.5128(6) 0.9206(5) 0.1631(6) 0.0323(18) Uani 1 1 d . . .
H41A H 0.4383 0.9264 0.1305 0.048 Uiso 1 1 calc R . .
H41B H 0.5589 0.9768 0.1651 0.048 Uiso 1 1 calc R . .
H41C H 0.5348 0.9076 0.2309 0.048 Uiso 1 1 calc R . .
C42 C 0.4595(8) 0.8424(6) -0.0466(6) 0.059(3) Uani 1 1 d . . .
H42A H 0.4743 0.7991 -0.0831 0.088 Uiso 1 1 calc R . .
H42B H 0.4886 0.9035 -0.0525 0.088 Uiso 1 1 calc R . .
H42C H 0.3820 0.8332 -0.0742 0.088 Uiso 1 1 calc R . .
C43 C 0.6746(7) 0.8292(5) 0.1407(6) 0.035(2) Uani 1 1 d . . .
C44 C 0.7345(6) 0.8367(6) 0.2546(7) 0.049(2) Uani 1 1 d . . .
H44A H 0.6964 0.7903 0.2755 0.074 Uiso 1 1 calc R . .
H44B H 0.7381 0.8961 0.2828 0.074 Uiso 1 1 calc R . .
H44C H 0.8072 0.8284 0.2781 0.074 Uiso 1 1 calc R . .
C45 C 0.7289(8) 0.9137(6) 0.1118(8) 0.062(3) Uani 1 1 d . . .
H45A H 0.7018 0.9056 0.0402 0.093 Uiso 1 1 calc R . .
H45B H 0.8067 0.9201 0.1471 0.093 Uiso 1 1 calc R . .
H45C H 0.7119 0.9678 0.1301 0.093 Uiso 1 1 calc R . .
C46 C 0.6889(8) 0.7429(7) 0.0977(9) 0.074(3) Uani 1 1 d U . .
H46A H 0.7634 0.7508 0.1134 0.111 Uiso 1 1 calc R . .
H46B H 0.6418 0.7322 0.0257 0.111 Uiso 1 1 calc R . .
H46C H 0.6703 0.6915 0.1271 0.111 Uiso 1 1 calc R . .
C47 C 0.2936(6) 1.0537(5) 0.5097(6) 0.0337(19) Uani 1 1 d . . .
H47A H 0.2974 1.1081 0.4786 0.051 Uiso 1 1 calc R . .
H47B H 0.3516 1.0252 0.5183 0.051 Uiso 1 1 calc R . .
H47C H 0.3009 1.0696 0.5745 0.051 Uiso 1 1 calc R . .
C48 C 0.1048(5) 0.5324(5) 0.4103(5) 0.0298(18) Uani 1 1 d . . .
H48A H 0.0962 0.5933 0.3962 0.045 Uiso 1 1 calc R . .
H48B H 0.0410 0.4982 0.4099 0.045 Uiso 1 1 calc R . .
H48C H 0.1143 0.5027 0.3594 0.045 Uiso 1 1 calc R . .
C49 C 0.2581(7) 0.3680(5) 0.4829(6) 0.041(2) Uani 1 1 d . . .
H49A H 0.2700 0.3082 0.4994 0.062 Uiso 1 1 calc R . .
H49B H 0.3195 0.4030 0.4799 0.062 Uiso 1 1 calc R . .
H49C H 0.1932 0.3621 0.4185 0.062 Uiso 1 1 calc R . .
C50 C 0.3486(6) 0.4223(5) 0.6666(5) 0.0325(19) Uani 1 1 d . . .
H50A H 0.3413 0.4505 0.7196 0.049 Uiso 1 1 calc R . .
H50B H 0.4103 0.4580 0.6648 0.049 Uiso 1 1 calc R . .
H50C H 0.3592 0.3616 0.6793 0.049 Uiso 1 1 calc R . .
C51 C 0.2606(7) 0.5117(5) 0.2666(6) 0.038(2) Uani 1 1 d . . .
H51A H 0.2852 0.4830 0.2271 0.057 Uiso 1 1 calc R . .
H51B H 0.1824 0.4934 0.2344 0.057 Uiso 1 1 calc R . .
H51C H 0.2924 0.4933 0.3330 0.057 Uiso 1 1 calc R . .

loop_
_atom_site_aniso_label
_atom_site_aniso_U_11
_atom_site_aniso_U_22
_atom_site_aniso_U_33
_atom_site_aniso_U_23
_atom_site_aniso_U_13
_atom_site_aniso_U_12
U1 0.01725(14) 0.01947(15) 0.01210(13) 0.00317(11) 0.00742(11) 0.00695(11)
U2 0.01758(14) 0.01959(15) 0.01184(13) 0.00246(11) 0.00714(11) 0.00661(11)
Fe1 0.0191(5) 0.0178(5) 0.0140(5) 0.0014(4) 0.0071(4) 0.0050(4)
Fe2 0.0153(5) 0.0201(5) 0.0141(5) 0.0014(4) 0.0064(4) 0.0046(4)
Si1 0.0193(10) 0.0201(10) 0.0205(10) 0.0052(8) 0.0073(9) 0.0084(8)
Si2 0.0321(12) 0.0198(10) 0.0193(10) 0.0060(8) 0.0143(9) 0.0068(9)
Si3 0.0179(10) 0.0231(11) 0.0204(10) 0.0056(8) 0.0097(8) 0.0042(8)
Si4 0.0191(10) 0.0254(11) 0.0250(11) 0.0089(9) 0.0139(9) 0.0118(9)
N1 0.016(3) 0.022(3) 0.015(3) 0.002(2) 0.005(2) 0.010(2)
N2 0.021(3) 0.016(3) 0.021(3) 0.003(2) 0.013(3) 0.004(2)
N3 0.012(3) 0.023(3) 0.021(3) 0.004(2) 0.008(2) 0.006(2)
N4 0.013(3) 0.024(3) 0.008(3) 0.003(2) 0.001(2) 0.004(2)
C1 0.027(4) 0.018(4) 0.020(4) 0.003(3) 0.016(3) 0.006(3)
C2 0.019(4) 0.021(4) 0.013(3) 0.004(3) 0.005(3) 0.007(3)
C3 0.011(3) 0.036(4) 0.016(4) 0.007(3) 0.003(3) 0.008(3)
C4 0.028(4) 0.025(4) 0.012(3) 0.000(3) 0.009(3) 0.010(3)
C5 0.030(4) 0.032(4) 0.015(4) 0.014(3) 0.013(3) 0.022(3)
C6 0.026(4) 0.028(4) 0.019(4) 0.005(3) 0.016(3) 0.008(3)
C7 0.023(4) 0.025(4) 0.010(3) 0.003(3) 0.005(3) 0.012(3)
C8 0.016(3) 0.023(4) 0.021(4) 0.004(3) 0.010(3) 0.010(3)
C9 0.029(4) 0.025(4) 0.022(4) 0.005(3) 0.016(3) 0.008(3)
C10 0.028(4) 0.026(4) 0.021(4) -0.004(3) 0.014(3) 0.010(3)
C11 0.027(4) 0.016(4) 0.030(4) 0.005(3) 0.015(3) 0.008(3)
C12 0.010(3) 0.018(4) 0.014(3) -0.001(3) 0.001(3) 0.004(3)
C13 0.026(4) 0.025(4) 0.013(3) 0.005(3) 0.009(3) 0.007(3)
C14 0.028(4) 0.034(4) 0.018(4) -0.004(3) 0.010(3) 0.010(3)
C15 0.020(4) 0.024(4) 0.025(4) 0.001(3) 0.007(3) 0.002(3)
C16 0.019(4) 0.025(4) 0.016(4) 0.001(3) 0.008(3) 0.001(3)
C17 0.016(3) 0.012(3) 0.014(3) 0.005(3) 0.004(3) 0.005(3)
C18 0.018(4) 0.031(4) 0.016(4) 0.003(3) 0.009(3) 0.012(3)
C19 0.011(3) 0.029(4) 0.022(4) 0.000(3) 0.004(3) 0.006(3)
C20 0.020(4) 0.028(4) 0.018(4) 0.005(3) 0.006(3) 0.010(3)
C21 0.024(4) 0.022(4) 0.018(4) 0.005(3) 0.010(3) 0.001(3)
C22 0.027(4) 0.016(4) 0.028(4) -0.002(3) 0.018(3) 0.006(3)
C23 0.016(4) 0.022(4) 0.024(4) 0.004(3) 0.008(3) -0.002(3)
C24 0.024(4) 0.031(4) 0.018(4) -0.007(3) 0.002(3) 0.010(3)
C25 0.021(4) 0.026(4) 0.021(4) 0.004(3) 0.014(3) 0.014(3)
C26 0.019(4) 0.016(3) 0.014(3) 0.004(3) 0.008(3) 0.010(3)
C27 0.022(4) 0.020(4) 0.042(5) 0.005(3) 0.013(4) 0.004(3)
C28 0.037(5) 0.040(5) 0.021(4) 0.006(4) 0.010(4) 0.007(4)
C29 0.024(4) 0.028(4) 0.028(4) 0.002(3) 0.012(3) 0.006(3)
C30 0.021(4) 0.022(4) 0.044(5) 0.011(4) 0.011(4) 0.007(3)
C31 0.023(4) 0.034(5) 0.051(5) 0.005(4) 0.012(4) 0.007(4)
C32 0.024(4) 0.050(5) 0.033(5) -0.008(4) 0.011(4) 0.001(4)
C33 0.045(5) 0.050(5) 0.047(5) 0.021(4) 0.038(5) 0.030(4)
C34 0.026(4) 0.043(5) 0.043(5) 0.015(4) 0.013(4) 0.021(4)
C35 0.019(4) 0.024(4) 0.033(4) 0.005(3) 0.012(3) 0.010(3)
C36 0.034(5) 0.035(5) 0.048(5) 0.020(4) 0.026(4) 0.025(4)
C37 0.060(6) 0.025(4) 0.025(4) 0.015(3) 0.022(4) 0.014(4)
C38 0.033(5) 0.037(5) 0.034(5) 0.008(4) 0.021(4) 0.012(4)
C39 0.016(4) 0.021(4) 0.027(4) 0.010(3) 0.014(3) 0.001(3)
C40 0.028(5) 0.035(5) 0.068(6) 0.025(4) 0.024(5) 0.007(4)
C41 0.034(5) 0.023(4) 0.045(5) 0.005(4) 0.023(4) 0.008(3)
C42 0.095(8) 0.041(6) 0.028(5) 0.012(4) 0.028(5) -0.002(5)
C43 0.043(5) 0.023(4) 0.055(6) -0.006(4) 0.040(5) 0.000(4)
C44 0.024(5) 0.044(5) 0.068(7) 0.028(5) 0.012(5) 0.011(4)
C45 0.069(7) 0.044(6) 0.077(7) 0.007(5) 0.050(6) -0.016(5)
C46 0.055(6) 0.060(6) 0.124(8) -0.014(5) 0.061(6) 0.004(5)
C47 0.028(4) 0.036(5) 0.032(4) 0.010(4) 0.010(4) 0.008(4)
C48 0.014(4) 0.033(4) 0.035(4) 0.011(4) 0.007(3) 0.004(3)
C49 0.059(6) 0.024(4) 0.041(5) 0.003(4) 0.024(5) 0.012(4)
C50 0.033(5) 0.031(4) 0.036(5) 0.022(4) 0.015(4) 0.014(4)
C51 0.066(6) 0.017(4) 0.029(4) 0.005(3) 0.022(4) 0.010(4)

loop_
_atom_type_symbol
_atom_type_description
_atom_type_scat_dispersion_real
_atom_type_scat_dispersion_imag
_atom_type_scat_source
C C 0.0033 0.0016 'International Tables Vol C Tables 4.2.6.8 and 6.1.1.4'
H H 0.0000 0.0000 'International Tables Vol C Tables 4.2.6.8 and 6.1.1.4'
N N 0.0061 0.0033 'International Tables Vol C Tables 4.2.6.8 and 6.1.1.4'
Si Si 0.0817 0.0704 'International Tables Vol C Tables 4.2.6.8 and 6.1.1.4'
Fe Fe 0.3463 0.8444 'International Tables Vol C Tables 4.2.6.8 and 6.1.1.4'
U U -9.6767 9.6646 'International Tables Vol C Tables 4.2.6.8 and 6.1.1.4'

loop_
_geom_angle_atom_site_label_1
_geom_angle_atom_site_label_2
_geom_angle_atom_site_label_3
_geom_angle
_geom_angle_site_symmetry_1
_geom_angle_site_symmetry_3
_geom_angle_publ_flag
N3 U1 N4 102.66(18) . . ?
N3 U1 C3 116.4(2) . . ?
N4 U1 C3 111.2(2) . . ?
N3 U1 C6 123.4(2) . . ?
N4 U1 C6 128.8(2) . . ?
C3 U1 C6 69.3(2) . . ?
N3 U1 C2 95.0(2) . . ?
N4 U1 C2 143.3(2) . . ?
C3 U1 C2 32.8(2) . . ?
C6 U1 C2 58.8(2) . . ?
N3 U1 C5 155.3(2) . . ?
N4 U1 C5 101.5(2) . . ?
C3 U1 C5 58.1(2) . . ?
C6 U1 C5 32.6(2) . . ?
C2 U1 C5 67.91(19) . . ?
N3 U1 C1 98.3(2) . . ?
N4 U1 C1 159.07(19) . . ?
C3 U1 C1 58.1(2) . . ?
C6 U1 C1 33.1(2) . . ?
C2 U1 C1 32.3(2) . . ?
C5 U1 C1 57.7(2) . . ?
N3 U1 C4 149.0(2) . . ?
N4 U1 C4 94.21(19) . . ?
C3 U1 C4 32.6(2) . . ?
C6 U1 C4 57.9(2) . . ?
C2 U1 C4 57.6(2) . . ?
C5 U1 C4 31.9(2) . . ?
C1 U1 C4 67.2(2) . . ?
N3 U1 Fe2 69.98(13) . . ?
N4 U1 Fe2 69.09(13) . . ?
C3 U1 Fe2 172.87(15) . . ?
C6 U1 Fe2 104.73(16) . . ?
C2 U1 Fe2 147.56(15) . . ?
C5 U1 Fe2 114.73(15) . . ?
C1 U1 Fe2 119.10(15) . . ?
C4 U1 Fe2 140.99(15) . . ?
N1 U2 N2 104.34(19) . . ?
N1 U2 C1 115.6(2) . . ?
N2 U2 C1 114.7(2) . . ?
N1 U2 C4 121.3(2) . . ?
N2 U2 C4 126.7(2) . . ?
C1 U2 C4 70.4(2) . . ?
N1 U2 C2 93.95(19) . . ?
N2 U2 C2 147.4(2) . . ?
C1 U2 C2 33.0(2) . . ?
C4 U2 C2 59.1(2) . . ?
N1 U2 C5 153.2(2) . . ?
N2 U2 C5 101.2(2) . . ?
C1 U2 C5 58.8(2) . . ?
C4 U2 C5 32.6(2) . . ?
C2 U2 C5 67.76(19) . . ?
N1 U2 C6 148.9(2) . . ?
N2 U2 C6 95.7(2) . . ?
C1 U2 C6 33.3(2) . . ?
C4 U2 C6 58.6(2) . . ?
C2 U2 C6 58.1(2) . . ?
C5 U2 C6 32.2(2) . . ?
N1 U2 C3 96.81(19) . . ?
N2 U2 C3 158.26(19) . . ?
C1 U2 C3 58.4(2) . . ?
C4 U2 C3 32.9(2) . . ?
C2 U2 C3 32.3(2) . . ?
C5 U2 C3 57.2(2) . . ?
C6 U2 C3 67.4(2) . . ?
N1 U2 Fe1 68.93(13) . . ?
N2 U2 Fe1 69.06(13) . . ?
C1 U2 Fe1 171.88(15) . . ?
C4 U2 Fe1 101.52(15) . . ?
C2 U2 Fe1 143.51(15) . . ?
C5 U2 Fe1 113.93(15) . . ?
C6 U2 Fe1 141.59(15) . . ?
C3 U2 Fe1 115.30(15) . . ?
C14 Fe1 C10 100.4(3) . . ?
C14 Fe1 C11 120.0(3) . . ?
C10 Fe1 C11 40.6(3) . . ?
C14 Fe1 C13 40.9(3) . . ?
C10 Fe1 C13 117.1(3) . . ?
C11 Fe1 C13 154.6(3) . . ?
C14 Fe1 C15 40.6(3) . . ?
C10 Fe1 C15 117.8(3) . . ?
C11 Fe1 C15 107.9(3) . . ?
C13 Fe1 C15 68.6(3) . . ?
C14 Fe1 C9 115.3(3) . . ?
C10 Fe1 C9 40.5(3) . . ?
C11 Fe1 C9 68.0(3) . . ?
C13 Fe1 C9 102.6(3) . . ?
C15 Fe1 C9 151.7(3) . . ?
C14 Fe1 C16 67.9(3) . . ?
C10 Fe1 C16 156.1(3) . . ?
C11 Fe1 C16 126.0(3) . . ?
C13 Fe1 C16 68.5(3) . . ?
C15 Fe1 C16 40.0(3) . . ?
C9 Fe1 C16 163.2(3) . . ?
C14 Fe1 C7 159.5(3) . . ?
C10 Fe1 C7 67.6(3) . . ?
C11 Fe1 C7 40.3(2) . . ?
C13 Fe1 C7 159.3(3) . . ?
C15 Fe1 C7 128.9(3) . . ?
C9 Fe1 C7 67.1(3) . . ?
C16 Fe1 C7 116.2(3) . . ?
C14 Fe1 C12 68.0(3) . . ?
C10 Fe1 C12 155.8(3) . . ?
C11 Fe1 C12 163.5(3) . . ?
C13 Fe1 C12 40.5(2) . . ?
C15 Fe1 C12 67.9(3) . . ?
C9 Fe1 C12 123.5(3) . . ?
C16 Fe1 C12 40.7(2) . . ?
C7 Fe1 C12 129.2(2) . . ?
C14 Fe1 C8 152.7(3) . . ?
C10 Fe1 C8 67.4(3) . . ?
C11 Fe1 C8 67.3(3) . . ?
C13 Fe1 C8 121.3(3) . . ?
C15 Fe1 C8 166.7(3) . . ?
C9 Fe1 C8 39.8(2) . . ?
C16 Fe1 C8 131.8(3) . . ?
C7 Fe1 C8 39.5(2) . . ?
C12 Fe1 C8 112.9(2) . . ?
C14 Fe1 U2 129.4(2) . . ?
C10 Fe1 U2 128.2(2) . . ?
C11 Fe1 U2 107.31(19) . . ?
C13 Fe1 U2 97.16(18) . . ?
C15 Fe1 U2 110.1(2) . . ?
C9 Fe1 U2 97.49(19) . . ?
C16 Fe1 U2 70.48(18) . . ?
C7 Fe1 U2 67.73(18) . . ?
C12 Fe1 U2 61.78(17) . . ?
C8 Fe1 U2 61.68(17) . . ?
C20 Fe2 C24 101.6(3) . . ?
C20 Fe2 C19 40.3(3) . . ?
C24 Fe2 C19 121.5(3) . . ?
C20 Fe2 C23 117.5(3) . . ?
C24 Fe2 C23 40.3(3) . . ?
C19 Fe2 C23 108.3(3) . . ?
C20 Fe2 C25 118.5(3) . . ?
C24 Fe2 C25 40.6(3) . . ?
C19 Fe2 C25 156.1(3) . . ?
C23 Fe2 C25 68.5(3) . . ?
C20 Fe2 C21 40.8(3) . . ?
C24 Fe2 C21 114.7(3) . . ?
C19 Fe2 C21 68.4(3) . . ?
C23 Fe2 C21 150.6(3) . . ?
C25 Fe2 C21 102.3(3) . . ?
C20 Fe2 C18 67.7(3) . . ?
C24 Fe2 C18 161.2(3) . . ?
C19 Fe2 C18 40.5(2) . . ?
C23 Fe2 C18 129.6(3) . . ?
C25 Fe2 C18 157.9(3) . . ?
C21 Fe2 C18 67.9(3) . . ?
C20 Fe2 C22 156.2(3) . . ?
C24 Fe2 C22 67.2(3) . . ?
C19 Fe2 C22 126.5(3) . . ?
C23 Fe2 C22 40.5(2) . . ?
C25 Fe2 C22 67.5(3) . . ?
C21 Fe2 C22 162.7(3) . . ?
C18 Fe2 C22 116.3(3) . . ?
C20 Fe2 C17 67.3(3) . . ?
C24 Fe2 C17 152.1(3) . . ?
C19 Fe2 C17 67.2(3) . . ?
C23 Fe2 C17 167.5(3) . . ?
C25 Fe2 C17 120.6(3) . . ?
C21 Fe2 C17 40.3(2) . . ?
C18 Fe2 C17 39.5(2) . . ?
C22 Fe2 C17 131.9(2) . . ?
C20 Fe2 C26 156.8(3) . . ?
C24 Fe2 C26 67.4(3) . . ?
C19 Fe2 C26 162.7(3) . . ?
C23 Fe2 C26 68.0(3) . . ?
C25 Fe2 C26 40.1(2) . . ?
C21 Fe2 C26 123.5(3) . . ?
C18 Fe2 C26 128.1(2) . . ?
C22 Fe2 C26 39.9(2) . . ?
C17 Fe2 C26 112.5(2) . . ?
C20 Fe2 U1 128.0(2) . . ?
C24 Fe2 U1 128.8(2) . . ?
C19 Fe2 U1 106.18(19) . . ?
C23 Fe2 U1 110.09(19) . . ?
C25 Fe2 U1 96.87(18) . . ?
C21 Fe2 U1 98.52(18) . . ?
C18 Fe2 U1 66.50(18) . . ?
C22 Fe2 U1 70.11(18) . . ?
C17 Fe2 U1 61.97(16) . . ?
C26 Fe2 U1 61.78(17) . . ?
N1 Si1 C27 106.3(3) . . ?
N1 Si1 C28 112.7(3) . . ?
C27 Si1 C28 109.0(4) . . ?
N1 Si1 C29 110.6(3) . . ?
C27 Si1 C29 110.0(3) . . ?
C28 Si1 C29 108.2(3) . . ?
N2 Si2 C41 104.7(3) . . ?
N2 Si2 C43 112.0(3) . . ?
C41 Si2 C43 108.8(3) . . ?
N2 Si2 C42 113.3(3) . . ?
C41 Si2 C42 108.5(4) . . ?
C43 Si2 C42 109.3(4) . . ?
N4 Si3 C48 106.2(3) . . ?
N4 Si3 C38 112.5(3) . . ?
C48 Si3 C38 107.8(3) . . ?
N4 Si3 C39 111.7(3) . . ?
C48 Si3 C39 109.5(3) . . ?
C38 Si3 C39 109.1(3) . . ?
N3 Si4 C34 105.8(3) . . ?
N3 Si4 C33 112.9(3) . . ?
C34 Si4 C33 109.6(4) . . ?
N3 Si4 C35 110.9(3) . . ?
C34 Si4 C35 108.8(3) . . ?
C33 Si4 C35 108.7(3) . . ?
C12 N1 Si1 125.1(4) . . ?
C12 N1 U2 97.0(4) . . ?
Si1 N1 U2 137.8(3) . . ?
C8 N2 Si2 128.1(4) . . ?
C8 N2 U2 95.8(4) . . ?
Si2 N2 U2 127.1(3) . . ?
C26 N3 Si4 124.2(4) . . ?
C26 N3 U1 96.5(4) . . ?
Si4 N3 U1 139.1(3) . . ?
C17 N4 Si3 127.5(4) . . ?
C17 N4 U1 94.3(4) . . ?
Si3 N4 U1 128.8(3) . . ?
C2 C1 C6 119.1(6) . . ?
C2 C1 U2 75.3(4) . . ?
C6 C1 U2 76.7(4) . . ?
C2 C1 U1 71.8(4) . . ?
C6 C1 U1 71.1(4) . . ?
U2 C1 U1 112.6(3) . . ?
C2 C1 H1 120.5 . . ?
C6 C1 H1 120.5 . . ?
U2 C1 H1 118.5 . . ?
U1 C1 H1 128.9 . . ?
C3 C2 C1 120.9(6) . . ?
C3 C2 U1 73.0(4) . . ?
C1 C2 U1 75.9(4) . . ?
C3 C2 U2 76.0(4) . . ?
C1 C2 U2 71.8(4) . . ?
U1 C2 U2 112.8(2) . . ?
C3 C2 H2 119.5 . . ?
C1 C2 H2 119.5 . . ?
U1 C2 H2 122.9 . . ?
U2 C2 H2 124.3 . . ?
C2 C3 C4 120.3(6) . . ?
C2 C3 U1 74.2(4) . . ?
C4 C3 U1 78.1(4) . . ?
C2 C3 U2 71.8(4) . . ?
C4 C3 U2 71.1(4) . . ?
U1 C3 U2 111.5(2) . . ?
C2 C3 H3 119.9 . . ?
C4 C3 H3 119.9 . . ?
U1 C3 H3 118.7 . . ?
U2 C3 H3 129.8 . . ?
C5 C4 C3 117.6(6) . . ?
C5 C4 C51 120.4(6) . . ?
C3 C4 C51 120.8(7) . . ?
C5 C4 U2 75.0(4) . . ?
C3 C4 U2 76.0(4) . . ?
C51 C4 U2 129.3(4) . . ?
C5 C4 U1 70.7(4) . . ?
C3 C4 U1 69.3(4) . . ?
C51 C4 U1 120.8(4) . . ?
U2 C4 U1 109.8(2) . . ?
C6 C5 C4 122.3(6) . . ?
C6 C5 U1 72.7(4) . . ?
C4 C5 U1 77.3(4) . . ?
C6 C5 U2 74.6(4) . . ?
C4 C5 U2 72.3(4) . . ?
U1 C5 U2 111.5(2) . . ?
C6 C5 H5 118.9 . . ?
C4 C5 H5 118.9 . . ?
U1 C5 H5 122.4 . . ?
U2 C5 H5 126.1 . . ?
C5 C6 C1 118.8(6) . . ?
C5 C6 U1 74.7(4) . . ?
C1 C6 U1 75.9(4) . . ?
C5 C6 U2 73.2(4) . . ?
C1 C6 U2 70.0(4) . . ?
U1 C6 U2 111.7(3) . . ?
C5 C6 H6 120.6 . . ?
C1 C6 H6 120.6 . . ?
U1 C6 H6 119.9 . . ?
U2 C6 H6 128.4 . . ?
C11 C7 C8 108.5(6) . . ?
C11 C7 Fe1 67.8(4) . . ?
C8 C7 Fe1 72.1(4) . . ?
C11 C7 H7 125.7 . . ?
C8 C7 H7 125.7 . . ?
Fe1 C7 H7 125.9 . . ?
N2 C8 C7 122.4(6) . . ?
N2 C8 C9 130.8(6) . . ?
C7 C8 C9 106.5(6) . . ?
N2 C8 Fe1 125.2(4) . . ?
C7 C8 Fe1 68.4(4) . . ?
C9 C8 Fe1 67.1(4) . . ?
C10 C9 C8 108.7(6) . . ?
C10 C9 Fe1 68.7(4) . . ?
C8 C9 Fe1 73.1(4) . . ?
C10 C9 H9 125.6 . . ?
C8 C9 H9 125.6 . . ?
Fe1 C9 H9 124.1 . . ?
C11 C10 C9 108.0(6) . . ?
C11 C10 Fe1 69.8(4) . . ?
C9 C10 Fe1 70.7(4) . . ?
C11 C10 H10 126.0 . . ?
C9 C10 H10 126.0 . . ?
Fe1 C10 H10 125.1 . . ?
C10 C11 C7 108.1(6) . . ?
C10 C11 Fe1 69.6(4) . . ?
C7 C11 Fe1 71.9(4) . . ?
C10 C11 H11 125.9 . . ?
C7 C11 H11 125.9 . . ?
Fe1 C11 H11 124.1 . . ?
N1 C12 C13 129.6(6) . . ?
N1 C12 C16 124.2(6) . . ?
C13 C12 C16 105.9(6) . . ?
N1 C12 Fe1 125.0(4) . . ?
C13 C12 Fe1 66.7(4) . . ?
C16 C12 Fe1 68.1(4) . . ?
C14 C13 C12 108.4(6) . . ?
C14 C13 Fe1 69.0(4) . . ?
C12 C13 Fe1 72.9(4) . . ?
C14 C13 H13 125.8 . . ?
C12 C13 H13 125.8 . . ?
Fe1 C13 H13 123.9 . . ?
C15 C14 C13 108.6(6) . . ?
C15 C14 Fe1 70.3(4) . . ?
C13 C14 Fe1 70.1(4) . . ?
C15 C14 H14 125.7 . . ?
C13 C14 H14 125.7 . . ?
Fe1 C14 H14 125.5 . . ?
C14 C15 C16 108.7(6) . . ?
C14 C15 Fe1 69.1(4) . . ?
C16 C15 Fe1 71.4(4) . . ?
C14 C15 H15 125.7 . . ?
C16 C15 H15 125.7 . . ?
Fe1 C15 H15 125.4 . . ?
C15 C16 C12 108.2(6) . . ?
C15 C16 Fe1 68.5(4) . . ?
C12 C16 Fe1 71.2(4) . . ?
C15 C16 H16 125.9 . . ?
C12 C16 H16 125.9 . . ?
Fe1 C16 H16 125.9 . . ?
N4 C17 C18 122.8(6) . . ?
N4 C17 C21 129.4(6) . . ?
C18 C17 C21 107.4(6) . . ?
N4 C17 Fe2 124.5(4) . . ?
C18 C17 Fe2 68.4(4) . . ?
C21 C17 Fe2 67.1(4) . . ?
C17 C18 C19 108.0(6) . . ?
C17 C18 Fe2 72.0(4) . . ?
C19 C18 Fe2 68.1(4) . . ?
C17 C18 H18 126.0 . . ?
C19 C18 H18 126.0 . . ?
Fe2 C18 H18 125.5 . . ?
C20 C19 C18 107.9(6) . . ?
C20 C19 Fe2 69.0(4) . . ?
C18 C19 Fe2 71.4(4) . . ?
C20 C19 H19 126.0 . . ?
C18 C19 H19 126.0 . . ?
Fe2 C19 H19 125.1 . . ?
C19 C20 C21 109.5(6) . . ?
C19 C20 Fe2 70.7(4) . . ?
C21 C20 Fe2 71.1(4) . . ?
C19 C20 H20 125.2 . . ?
C21 C20 H20 125.2 . . ?
Fe2 C20 H20 124.6 . . ?
C20 C21 C17 107.0(6) . . ?
C20 C21 Fe2 68.1(4) . . ?
C17 C21 Fe2 72.6(4) . . ?
C20 C21 H21 126.5 . . ?
C17 C21 H21 126.5 . . ?
Fe2 C21 H21 124.4 . . ?
C23 C22 C26 109.2(6) . . ?
C23 C22 Fe2 68.0(4) . . ?
C26 C22 Fe2 72.4(4) . . ?
C23 C22 H22 125.4 . . ?
C26 C22 H22 125.4 . . ?
Fe2 C22 H22 125.8 . . ?
C24 C23 C22 107.1(6) . . ?
C24 C23 Fe2 69.2(4) . . ?
C22 C23 Fe2 71.5(4) . . ?
C24 C23 H23 126.4 . . ?
C22 C23 H23 126.4 . . ?
Fe2 C23 H23 124.5 . . ?
C23 C24 C25 109.7(6) . . ?
C23 C24 Fe2 70.5(4) . . ?
C25 C24 Fe2 70.9(4) . . ?
C23 C24 H24 125.1 . . ?
C25 C24 H24 125.1 . . ?
Fe2 C24 H24 125.1 . . ?
C24 C25 C26 108.4(6) . . ?
C24 C25 Fe2 68.5(4) . . ?
C26 C25 Fe2 73.6(3) . . ?
C24 C25 H25 125.8 . . ?
C26 C25 H25 125.8 . . ?
Fe2 C25 H25 123.7 . . ?
N3 C26 C25 129.7(6) . . ?
N3 C26 C22 124.4(6) . . ?
C25 C26 C22 105.4(6) . . ?
N3 C26 Fe2 124.2(4) . . ?
C25 C26 Fe2 66.4(3) . . ?
C22 C26 Fe2 67.7(4) . . ?
Si1 C27 H27A 109.5 . . ?
Si1 C27 H27B 109.5 . . ?
H27A C27 H27B 109.5 . . ?
Si1 C27 H27C 109.5 . . ?
H27A C27 H27C 109.5 . . ?
H27B C27 H27C 109.5 . . ?
Si1 C28 H28A 109.5 . . ?
Si1 C28 H28B 109.5 . . ?
H28A C28 H28B 109.5 . . ?
Si1 C28 H28C 109.5 . . ?
H28A C28 H28C 109.5 . . ?
H28B C28 H28C 109.5 . . ?
C30 C29 C32 108.8(6) . . ?
C30 C29 C31 110.2(6) . . ?
C32 C29 C31 107.5(6) . . ?
C30 C29 Si1 110.0(5) . . ?
C32 C29 Si1 110.4(5) . . ?
C31 C29 Si1 109.8(5) . . ?
C29 C30 H30A 109.5 . . ?
C29 C30 H30B 109.5 . . ?
H30A C30 H30B 109.5 . . ?
C29 C30 H30C 109.5 . . ?
H30A C30 H30C 109.5 . . ?
H30B C30 H30C 109.5 . . ?
C29 C31 H31A 109.5 . . ?
C29 C31 H31B 109.5 . . ?
H31A C31 H31B 109.5 . . ?
C29 C31 H31C 109.5 . . ?
H31A C31 H31C 109.5 . . ?
H31B C31 H31C 109.5 . . ?
C29 C32 H32A 109.5 . . ?
C29 C32 H32B 109.5 . . ?
H32A C32 H32B 109.5 . . ?
C29 C32 H32C 109.5 . . ?
H32A C32 H32C 109.5 . . ?
H32B C32 H32C 109.5 . . ?
Si4 C33 H33A 109.5 . . ?
Si4 C33 H33B 109.5 . . ?
H33A C33 H33B 109.5 . . ?
Si4 C33 H33C 109.5 . . ?
H33A C33 H33C 109.5 . . ?
H33B C33 H33C 109.5 . . ?
Si4 C34 H34A 109.5 . . ?
Si4 C34 H34B 109.5 . . ?
H34A C34 H34B 109.5 . . ?
Si4 C34 H34C 109.5 . . ?
H34A C34 H34C 109.5 . . ?
H34B C34 H34C 109.5 . . ?
C47 C35 C37 109.5(6) . . ?
C47 C35 C36 109.2(6) . . ?
C37 C35 C36 107.3(6) . . ?
C47 C35 Si4 110.3(5) . . ?
C37 C35 Si4 109.3(5) . . ?
C36 C35 Si4 111.2(5) . . ?
C35 C36 H36A 109.5 . . ?
C35 C36 H36B 109.5 . . ?
H36A C36 H36B 109.5 . . ?
C35 C36 H36C 109.5 . . ?
H36A C36 H36C 109.5 . . ?
H36B C36 H36C 109.5 . . ?
C35 C37 H37A 109.5 . . ?
C35 C37 H37B 109.5 . . ?
H37A C37 H37B 109.5 . . ?
C35 C37 H37C 109.5 . . ?
H37A C37 H37C 109.5 . . ?
H37B C37 H37C 109.5 . . ?
Si3 C38 H38A 109.5 . . ?
Si3 C38 H38B 109.5 . . ?
H38A C38 H38B 109.5 . . ?
Si3 C38 H38C 109.5 . . ?
H38A C38 H38C 109.5 . . ?
H38B C38 H38C 109.5 . . ?
C50 C39 C40 109.4(6) . . ?
C50 C39 C49 107.7(6) . . ?
C40 C39 C49 109.3(6) . . ?
C50 C39 Si3 109.4(5) . . ?
C40 C39 Si3 110.6(5) . . ?
C49 C39 Si3 110.4(5) . . ?
C39 C40 H40A 109.5 . . ?
C39 C40 H40B 109.5 . . ?
H40A C40 H40B 109.5 . . ?
C39 C40 H40C 109.5 . . ?
H40A C40 H40C 109.5 . . ?
H40B C40 H40C 109.5 . . ?
Si2 C41 H41A 109.5 . . ?
Si2 C41 H41B 109.5 . . ?
H41A C41 H41B 109.5 . . ?
Si2 C41 H41C 109.5 . . ?
H41A C41 H41C 109.5 . . ?
H41B C41 H41C 109.5 . . ?
Si2 C42 H42A 109.5 . . ?
Si2 C42 H42B 109.5 . . ?
H42A C42 H42B 109.5 . . ?
Si2 C42 H42C 109.5 . . ?
H42A C42 H42C 109.5 . . ?
H42B C42 H42C 109.5 . . ?
C44 C43 C46 108.8(8) . . ?
C44 C43 C45 107.4(7) . . ?
C46 C43 C45 108.6(7) . . ?
C44 C43 Si2 110.4(5) . . ?
C46 C43 Si2 110.5(6) . . ?
C45 C43 Si2 111.0(6) . . ?
C43 C44 H44A 109.5 . . ?
C43 C44 H44B 109.5 . . ?
H44A C44 H44B 109.5 . . ?
C43 C44 H44C 109.5 . . ?
H44A C44 H44C 109.5 . . ?
H44B C44 H44C 109.5 . . ?
C43 C45 H45A 109.5 . . ?
C43 C45 H45B 109.5 . . ?
H45A C45 H45B 109.5 . . ?
C43 C45 H45C 109.5 . . ?
H45A C45 H45C 109.5 . . ?
H45B C45 H45C 109.5 . . ?
C43 C46 H46A 109.5 . . ?
C43 C46 H46B 109.5 . . ?
H46A C46 H46B 109.5 . . ?
C43 C46 H46C 109.5 . . ?
H46A C46 H46C 109.5 . . ?
H46B C46 H46C 109.5 . . ?
C35 C47 H47A 109.5 . . ?
C35 C47 H47B 109.5 . . ?
H47A C47 H47B 109.5 . . ?
C35 C47 H47C 109.5 . . ?
H47A C47 H47C 109.5 . . ?
H47B C47 H47C 109.5 . . ?
Si3 C48 H48A 109.5 . . ?
Si3 C48 H48B 109.5 . . ?
H48A C48 H48B 109.5 . . ?
Si3 C48 H48C 109.5 . . ?
H48A C48 H48C 109.5 . . ?
H48B C48 H48C 109.5 . . ?
C39 C49 H49A 109.5 . . ?
C39 C49 H49B 109.5 . . ?
H49A C49 H49B 109.5 . . ?
C39 C49 H49C 109.5 . . ?
H49A C49 H49C 109.5 . . ?
H49B C49 H49C 109.5 . . ?
C39 C50 H50A 109.5 . . ?
C39 C50 H50B 109.5 . . ?
H50A C50 H50B 109.5 . . ?
C39 C50 H50C 109.5 . . ?
H50A C50 H50C 109.5 . . ?
H50B C50 H50C 109.5 . . ?
C4 C51 H51A 109.5 . . ?
C4 C51 H51B 109.5 . . ?
H51A C51 H51B 109.5 . . ?
C4 C51 H51C 109.5 . . ?
H51A C51 H51C 109.5 . . ?
H51B C51 H51C 109.5 . . ?

loop_
_geom_bond_atom_site_label_1
_geom_bond_atom_site_label_2
_geom_bond_distance
_geom_bond_site_symmetry_2
_geom_bond_publ_flag
U1 N3 2.290(5) . ?
U1 N4 2.342(5) . ?
U1 C3 2.544(6) . ?
U1 C6 2.549(6) . ?
U1 C2 2.560(6) . ?
U1 C5 2.576(6) . ?
U1 C1 2.613(6) . ?
U1 C4 2.662(6) . ?
U1 Fe2 3.0970(10) . ?
U2 N1 2.295(5) . ?
U2 N2 2.322(5) . ?
U2 C1 2.515(6) . ?
U2 C4 2.550(7) . ?
U2 C2 2.560(6) . ?
U2 C5 2.585(6) . ?
U2 C6 2.604(7) . ?
U2 C3 2.615(7) . ?
U2 Fe1 3.1283(10) . ?
Fe1 C14 2.027(7) . ?
Fe1 C10 2.031(6) . ?
Fe1 C11 2.033(7) . ?
Fe1 C13 2.042(7) . ?
Fe1 C15 2.043(7) . ?
Fe1 C9 2.058(7) . ?
Fe1 C16 2.082(7) . ?
Fe1 C7 2.088(6) . ?
Fe1 C12 2.125(6) . ?
Fe1 C8 2.137(7) . ?
Fe2 C20 2.021(7) . ?
Fe2 C24 2.026(7) . ?
Fe2 C19 2.043(7) . ?
Fe2 C23 2.043(7) . ?
Fe2 C25 2.058(6) . ?
Fe2 C21 2.061(7) . ?
Fe2 C18 2.087(7) . ?
Fe2 C22 2.090(7) . ?
Fe2 C17 2.134(6) . ?
Fe2 C26 2.154(6) . ?
Si1 N1 1.721(5) . ?
Si1 C27 1.867(7) . ?
Si1 C28 1.875(7) . ?
Si1 C29 1.909(7) . ?
Si2 N2 1.717(6) . ?
Si2 C41 1.868(7) . ?
Si2 C43 1.886(8) . ?
Si2 C42 1.886(8) . ?
Si3 N4 1.715(6) . ?
Si3 C48 1.866(7) . ?
Si3 C38 1.879(7) . ?
Si3 C39 1.904(7) . ?
Si4 N3 1.726(5) . ?
Si4 C34 1.861(8) . ?
Si4 C33 1.866(7) . ?
Si4 C35 1.902(7) . ?
N1 C12 1.401(8) . ?
N2 C8 1.401(8) . ?
N3 C26 1.398(8) . ?
N4 C17 1.400(8) . ?
C1 C2 1.440(9) . ?
C1 C6 1.470(9) . ?
C1 H1 0.9300 . ?
C2 C3 1.439(9) . ?
C2 H2 0.9300 . ?
C3 C4 1.466(9) . ?
C3 H3 0.9300 . ?
C4 C5 1.443(10) . ?
C4 C51 1.522(9) . ?
C5 C6 1.438(9) . ?
C5 H5 0.9300 . ?
C6 H6 0.9300 . ?
C7 C11 1.421(9) . ?
C7 C8 1.430(9) . ?
C7 H7 0.9300 . ?
C8 C9 1.430(9) . ?
C9 C10 1.417(9) . ?
C9 H9 0.9300 . ?
C10 C11 1.410(9) . ?
C10 H10 0.9300 . ?
C11 H11 0.9300 . ?
C12 C13 1.444(8) . ?
C12 C16 1.462(9) . ?
C13 C14 1.421(9) . ?
C13 H13 0.9300 . ?
C14 C15 1.413(9) . ?
C14 H14 0.9300 . ?
C15 C16 1.413(9) . ?
C15 H15 0.9300 . ?
C16 H16 0.9300 . ?
C17 C18 1.428(9) . ?
C17 C21 1.445(9) . ?
C18 C19 1.431(9) . ?
C18 H18 0.9300 . ?
C19 C20 1.400(9) . ?
C19 H19 0.9300 . ?
C20 C21 1.422(9) . ?
C20 H20 0.9300 . ?
C21 H21 0.9300 . ?
C22 C23 1.431(9) . ?
C22 C26 1.449(9) . ?
C22 H22 0.9300 . ?
C23 C24 1.402(9) . ?
C23 H23 0.9300 . ?
C24 C25 1.418(9) . ?
C24 H24 0.9300 . ?
C25 C26 1.445(8) . ?
C25 H25 0.9300 . ?
C27 H27A 0.9600 . ?
C27 H27B 0.9600 . ?
C27 H27C 0.9600 . ?
C28 H28A 0.9600 . ?
C28 H28B 0.9600 . ?
C28 H28C 0.9600 . ?
C29 C30 1.517(9) . ?
C29 C32 1.544(10) . ?
C29 C31 1.552(10) . ?
C30 H30A 0.9600 . ?
C30 H30B 0.9600 . ?
C30 H30C 0.9600 . ?
C31 H31A 0.9600 . ?
C31 H31B 0.9600 . ?
C31 H31C 0.9600 . ?
C32 H32A 0.9600 . ?
C32 H32B 0.9600 . ?
C32 H32C 0.9600 . ?
C33 H33A 0.9600 . ?
C33 H33B 0.9600 . ?
C33 H33C 0.9600 . ?
C34 H34A 0.9600 . ?
C34 H34B 0.9600 . ?
C34 H34C 0.9600 . ?
C35 C47 1.523(10) . ?
C35 C37 1.538(9) . ?
C35 C36 1.541(9) . ?
C36 H36A 0.9600 . ?
C36 H36B 0.9600 . ?
C36 H36C 0.9600 . ?
C37 H37A 0.9600 . ?
C37 H37B 0.9600 . ?
C37 H37C 0.9600 . ?
C38 H38A 0.9600 . ?
C38 H38B 0.9600 . ?
C38 H38C 0.9600 . ?
C39 C50 1.535(9) . ?
C39 C40 1.537(9) . ?
C39 C49 1.539(10) . ?
C40 H40A 0.9600 . ?
C40 H40B 0.9600 . ?
C40 H40C 0.9600 . ?
C41 H41A 0.9600 . ?
C41 H41B 0.9600 . ?
C41 H41C 0.9600 . ?
C42 H42A 0.9600 . ?
C42 H42B 0.9600 . ?
C42 H42C 0.9600 . ?
C43 C44 1.508(11) . ?
C43 C46 1.526(11) . ?
C43 C45 1.549(11) . ?
C44 H44A 0.9600 . ?
C44 H44B 0.9600 . ?
C44 H44C 0.9600 . ?
C45 H45A 0.9600 . ?
C45 H45B 0.9600 . ?
C45 H45C 0.9600 . ?
C46 H46A 0.9600 . ?
C46 H46B 0.9600 . ?
C46 H46C 0.9600 . ?
C47 H47A 0.9600 . ?
C47 H47B 0.9600 . ?
C47 H47C 0.9600 . ?
C48 H48A 0.9600 . ?
C48 H48B 0.9600 . ?
C48 H48C 0.9600 . ?
C49 H49A 0.9600 . ?
C49 H49B 0.9600 . ?
C49 H49C 0.9600 . ?
C50 H50A 0.9600 . ?
C50 H50B 0.9600 . ?
C50 H50C 0.9600 . ?
C51 H51A 0.9600 . ?
C51 H51B 0.9600 . ?
C51 H51C 0.9600 . ?
